data_4310185
loop_
_publ_author_name
'Xian-He Bu'
'Ming-Liang Tong'
'Ya-Bo Xie'
'Jian-Rong Li'
'Ho-Chol Chang'
'Susumu Kitagawa'
'Joan Ribas'

_publ_contact_author
; Xian-He Bu
  Department of Chemistry, Nankai University, Tianjin 300071,China
;
_publ_contact_author_email buxh@nankai.edu.cn
_publ_section_title
;
Synthesis, Structures, and Magnetic Properties of the Copper(II),
Cobalt(II), and Manganese(II) Complexes with 9-Acridinecarboxylate and
4-Quinolinecarboxylate Ligands
;
_journal_name_full 'Inorganic Chemistry'
_journal_page_first 9837
_journal_page_last 9846
_journal_paper_doi 10.1021/ic050886d
_journal_volume 44
_journal_year 2005
_chemical_formula_sum 'C90 H78 Co3 N6 O21'
_chemical_formula_weight 1756.37
_chemical_name_systematic
; 
 ? 
;
_space_group_IT_number 205
_symmetry_cell_setting cubic
_symmetry_space_group_name_Hall '-P 2ac 2ab 3'
_symmetry_space_group_name_H-M 'P a -3'
_atom_sites_solution_hydrogens geom
_atom_sites_solution_primary direct
_atom_sites_solution_secondary difmap
_audit_creation_method SHELXL-97
_cell_angle_alpha 90.00
_cell_angle_beta 90.00
_cell_angle_gamma 90.00
_cell_formula_units_Z 4
_cell_length_a 20.007(3)
_cell_length_b 20.007(3)
_cell_length_c 20.007(3)
_cell_measurement_reflns_used 86
_cell_measurement_temperature 293(2)
_cell_measurement_theta_max 27.4835
_cell_measurement_theta_min 3.0539
_cell_volume 8008(2)
_computing_cell_refinement 'CrystalClear (Rigaku Corp., 2000)'
_computing_data_collection 'CrystalClear (Rigaku Corp., 2000)'
_computing_data_reduction 'CrystalClear (Rigaku Corp., 2000)'
_computing_molecular_graphics 'Bruker SHELXTL'
_computing_publication_material 'Bruker SHELXTL'
_computing_structure_refinement 'SHELXL-97 (Sheldrick, 1997)'
_computing_structure_solution 'SHELXS-97 (Sheldrick, 1990)'
_diffrn_ambient_temperature 293(2)
_diffrn_measured_fraction_theta_full 0.991
_diffrn_measured_fraction_theta_max 0.991
_diffrn_measurement_device_type 'Rigaku Mercury/MSC CCD'
_diffrn_measurement_method dtintegrate.ref'
_diffrn_radiation_monochromator graphite
_diffrn_radiation_source 'fine-focus sealed tube'
_diffrn_radiation_type MoK\a
_diffrn_radiation_wavelength 0.71073
_diffrn_reflns_av_R_equivalents 0.0281
_diffrn_reflns_av_sigmaI/netI 0.0251
_diffrn_reflns_limit_h_max 9
_diffrn_reflns_limit_h_min -24
_diffrn_reflns_limit_k_max 22
_diffrn_reflns_limit_k_min -24
_diffrn_reflns_limit_l_max 17
_diffrn_reflns_limit_l_min -21
_diffrn_reflns_number 19818
_diffrn_reflns_theta_full 26.00
_diffrn_reflns_theta_max 26.00
_diffrn_reflns_theta_min 3.05
_diffrn_standards_decay_% 0
_diffrn_standards_interval_count 0
_diffrn_standards_interval_time 0
_diffrn_standards_number 0
_exptl_absorpt_coefficient_mu 0.695
_exptl_absorpt_correction_T_max 1.0000
_exptl_absorpt_correction_T_min 0.7792
_exptl_absorpt_correction_type multi-scan
_exptl_absorpt_process_details SADABS
_exptl_crystal_colour Colorless
_exptl_crystal_density_diffrn 1.457
_exptl_crystal_density_meas ?
_exptl_crystal_density_method 'not measured'
_exptl_crystal_description Prism
_exptl_crystal_F_000 3636
_exptl_crystal_size_max 0.2000
_exptl_crystal_size_mid 0.2000
_exptl_crystal_size_min 0.2000
_refine_diff_density_max 1.081
_refine_diff_density_min -0.570
_refine_diff_density_rms 0.067
_refine_ls_extinction_method none
_refine_ls_goodness_of_fit_ref 1.178
_refine_ls_hydrogen_treatment mixed
_refine_ls_matrix_type full
_refine_ls_number_parameters 183
_refine_ls_number_reflns 2609
_refine_ls_number_restraints 0
_refine_ls_restrained_S_all 1.178
_refine_ls_R_factor_all 0.0572
_refine_ls_R_factor_gt 0.0492
_refine_ls_shift/su_max 0.000
_refine_ls_shift/su_mean 0.000
_refine_ls_structure_factor_coef Fsqd
_refine_ls_weighting_details 'calc w=1/[\s^2^(Fo^2^)+(0.0608P)^2^+8.4154P] where P=(Fo^2^+2Fc^2^)/3'
_refine_ls_weighting_scheme calc
_refine_ls_wR_factor_gt 0.1244
_refine_ls_wR_factor_ref 0.1289
_reflns_number_gt 2351
_reflns_number_total 2609
_reflns_threshold_expression I>2sigma(I)
_cod_data_source_file ic050886dsi20050602_083959_4.cif
_cod_data_source_block 5-complex5
_cod_depositor_comments
;
The following automatic conversions were performed:
'_exptl_absorpt_correction_type' value 'Multi-scan' changed to
'multi-scan' according to
'/home/saulius/struct/CIF-dictionaries/cif_core.dic' dictionary named
'cif_core.dic' version 2.4.1 from 2010-06-29.

Automatic conversion script
Id: cif_fix_enum 1527 2010-12-29 10:47:43Z saulius 

The following automatic conversions were performed:

'_exptl_crystal_density_meas' value 'none' was changed to '?' - the
value is perceived as not measured.

Automatic conversion script
Id: cif_fix_values 3008 2015-01-20 13:52:24Z robertas 
;
_cod_database_code 4310185

loop_
_symmetry_equiv_pos_as_xyz
'x, y, z'
'-x+1/2, -y, z+1/2'
'-x, y+1/2, -z+1/2'
'x+1/2, -y+1/2, -z'
'z, x, y'
'z+1/2, -x+1/2, -y'
'-z+1/2, -x, y+1/2'
'-z, x+1/2, -y+1/2'
'y, z, x'
'-y, z+1/2, -x+1/2'
'y+1/2, -z+1/2, -x'
'-y+1/2, -z, x+1/2'
'-x, -y, -z'
'x-1/2, y, -z-1/2'
'x, -y-1/2, z-1/2'
'-x-1/2, y-1/2, z'
'-z, -x, -y'
'-z-1/2, x-1/2, y'
'z-1/2, x, -y-1/2'
'z, -x-1/2, y-1/2'
'-y, -z, -x'
'y, -z-1/2, x-1/2'
'-y-1/2, z-1/2, x'
'y-1/2, z, -x-1/2'

loop_
_atom_site_label
_atom_site_type_symbol
_atom_site_fract_x
_atom_site_fract_y
_atom_site_fract_z
_atom_site_U_iso_or_equiv
_atom_site_adp_type
_atom_site_occupancy
_atom_site_symmetry_multiplicity
_atom_site_calc_flag
_atom_site_refinement_flags
_atom_site_disorder_assembly
_atom_site_disorder_group
Co1 Co 0.122874(17) 0.622874(17) 0.877126(17) 0.01762(19) Uani 1 3 d S . .
Co2 Co 0.0000 0.5000 1.0000 0.0162(2) Uani 1 6 d S . .
O1 O 0.02847(9) 0.59992(11) 0.84353(10) 0.0296(5) Uani 1 1 d . . .
O2 O -0.01580(10) 0.51233(10) 0.89785(10) 0.0264(4) Uani 1 1 d . . .
O3 O 0.10349(10) 0.72011(10) 0.83819(10) 0.0285(5) Uani 1 1 d . . .
H3A H 0.1332 0.7382 0.8074 0.034 Uiso 1 1 calc R . .
N1 N -0.20432(12) 0.60075(13) 0.75539(13) 0.0306(6) Uani 1 1 d . . .
C1 C -0.01778(13) 0.56071(13) 0.85881(13) 0.0187(5) Uani 1 1 d . . .
C2 C -0.08339(13) 0.57370(13) 0.82345(13) 0.0212(6) Uani 1 1 d . . .
C3 C -0.09973(14) 0.53899(14) 0.76499(14) 0.0240(6) Uani 1 1 d . . .
C4 C -0.05708(16) 0.48938(16) 0.73636(16) 0.0319(7) Uani 1 1 d . . .
H4A H -0.0170 0.4787 0.7573 0.038 Uiso 1 1 calc R . .
C5 C -0.07433(19) 0.45763(18) 0.67893(18) 0.0416(8) Uani 1 1 d . . .
H5A H -0.0460 0.4256 0.6607 0.050 Uiso 1 1 calc R . .
C6 C -0.13585(19) 0.47334(19) 0.64649(18) 0.0441(9) Uani 1 1 d . . .
H6A H -0.1472 0.4514 0.6071 0.053 Uiso 1 1 calc R . .
C7 C -0.17790(17) 0.51944(18) 0.67197(17) 0.0386(8) Uani 1 1 d . . .
H7A H -0.2181 0.5285 0.6504 0.046 Uiso 1 1 calc R . .
C8 C -0.16109(14) 0.55449(15) 0.73203(15) 0.0279(6) Uani 1 1 d . . .
C9 C -0.18855(14) 0.63385(15) 0.81164(15) 0.0275(6) Uani 1 1 d . . .
C10 C -0.23285(15) 0.68427(17) 0.83523(17) 0.0368(8) Uani 1 1 d . . .
H10A H -0.2722 0.6931 0.8121 0.044 Uiso 1 1 calc R . .
C11 C -0.21805(18) 0.71978(18) 0.89147(19) 0.0439(9) Uani 1 1 d . . .
H11A H -0.2471 0.7532 0.9058 0.053 Uiso 1 1 calc R . .
C12 C -0.15920(18) 0.70658(17) 0.92834(17) 0.0392(8) Uani 1 1 d . . .
H12A H -0.1504 0.7308 0.9670 0.047 Uiso 1 1 calc R . .
C13 C -0.11537(15) 0.65888(16) 0.90788(15) 0.0315(7) Uani 1 1 d . . .
H13A H -0.0771 0.6504 0.9329 0.038 Uiso 1 1 calc R . .
C14 C -0.12775(13) 0.62177(14) 0.84814(15) 0.0235(6) Uani 1 1 d . . .
C15 C 0.0469(2) 0.75818(18) 0.85765(19) 0.0456(9) Uani 1 1 d . . .
H15A H 0.0486 0.8012 0.8365 0.068 Uiso 1 1 calc R . .
H15B H 0.0470 0.7637 0.9053 0.068 Uiso 1 1 calc R . .
H15C H 0.0069 0.7353 0.8443 0.068 Uiso 1 1 calc R . .
O1W O -0.1126(5) 0.8874(5) 0.8874(5) 0.294(11) Uani 1 3 d S . .
O2W O 0.0000 0.5000 0.5000 0.275(13) Uani 1 6 d S . .

loop_
_atom_site_aniso_label
_atom_site_aniso_U_11
_atom_site_aniso_U_22
_atom_site_aniso_U_33
_atom_site_aniso_U_23
_atom_site_aniso_U_13
_atom_site_aniso_U_12
Co1 0.01762(19) 0.01762(19) 0.01762(19) 0.00073(13) 0.00073(13) -0.00073(13)
Co2 0.0162(2) 0.0162(2) 0.0162(2) -0.00011(18) -0.00011(18) 0.00011(18)
O1 0.0197(10) 0.0369(12) 0.0321(11) 0.0073(9) -0.0037(8) -0.0056(9)
O2 0.0324(11) 0.0262(11) 0.0205(10) 0.0023(8) -0.0052(8) 0.0022(8)
O3 0.0336(11) 0.0252(10) 0.0267(11) 0.0060(8) 0.0014(9) 0.0023(8)
N1 0.0225(12) 0.0358(14) 0.0334(14) 0.0053(11) -0.0078(10) 0.0014(10)
C1 0.0179(13) 0.0225(14) 0.0158(12) -0.0026(10) -0.0010(10) 0.0007(10)
C2 0.0184(13) 0.0229(13) 0.0222(13) 0.0070(11) -0.0025(10) -0.0020(10)
C3 0.0208(13) 0.0255(14) 0.0257(14) 0.0049(11) -0.0030(11) -0.0038(11)
C4 0.0287(16) 0.0318(16) 0.0353(17) -0.0018(13) -0.0072(12) 0.0014(12)
C5 0.044(2) 0.0378(19) 0.043(2) -0.0108(15) -0.0057(15) 0.0011(15)
C6 0.049(2) 0.050(2) 0.0335(18) -0.0107(15) -0.0133(16) -0.0052(17)
C7 0.0347(18) 0.048(2) 0.0329(17) 0.0009(14) -0.0128(14) -0.0050(15)
C8 0.0218(14) 0.0327(16) 0.0293(16) 0.0045(12) -0.0065(11) -0.0043(12)
C9 0.0210(14) 0.0300(15) 0.0316(16) 0.0073(12) -0.0026(11) -0.0010(11)
C10 0.0232(16) 0.0407(18) 0.0465(19) 0.0047(15) -0.0017(13) 0.0079(13)
C11 0.0384(19) 0.0412(19) 0.052(2) -0.0022(16) 0.0058(16) 0.0137(15)
C12 0.0418(19) 0.0399(19) 0.0360(18) -0.0075(14) 0.0028(14) 0.0047(15)
C13 0.0280(15) 0.0366(17) 0.0300(16) -0.0008(13) -0.0030(12) 0.0035(12)
C14 0.0184(13) 0.0272(14) 0.0248(14) 0.0055(11) -0.0001(10) -0.0023(11)
C15 0.056(2) 0.0372(19) 0.044(2) 0.0048(15) 0.0057(16) 0.0216(16)
O1W 0.294(11) 0.294(11) 0.294(11) -0.072(8) -0.072(8) -0.072(8)
O2W 0.275(13) 0.275(13) 0.275(13) -0.020(14) 0.020(14) -0.020(14)

loop_
_atom_type_symbol
_atom_type_description
_atom_type_scat_dispersion_real
_atom_type_scat_dispersion_imag
_atom_type_scat_source
C C 0.0033 0.0016 'International Tables Vol C Tables 4.2.6.8 and 6.1.1.4'
H H 0.0000 0.0000 'International Tables Vol C Tables 4.2.6.8 and 6.1.1.4'
N N 0.0061 0.0033 'International Tables Vol C Tables 4.2.6.8 and 6.1.1.4'
O O 0.0106 0.0060 'International Tables Vol C Tables 4.2.6.8 and 6.1.1.4'
Co Co 0.3494 0.9721 'International Tables Vol C Tables 4.2.6.8 and 6.1.1.4'

loop_
_geom_angle_atom_site_label_1
_geom_angle_atom_site_label_2
_geom_angle_atom_site_label_3
_geom_angle
_geom_angle_site_symmetry_1
_geom_angle_site_symmetry_3
_geom_angle_publ_flag
O1 Co1 O1 99.67(7) 11_466 . ?
O1 Co1 O1 99.67(7) 11_466 8_656 ?
O1 Co1 O1 99.67(7) . 8_656 ?
O1 Co1 O3 85.26(8) 11_466 11_466 ?
O1 Co1 O3 168.34(8) . 11_466 ?
O1 Co1 O3 89.81(8) 8_656 11_466 ?
O1 Co1 O3 89.81(8) 11_466 . ?
O1 Co1 O3 85.26(8) . . ?
O1 Co1 O3 168.34(8) 8_656 . ?
O3 Co1 O3 84.20(8) 11_466 . ?
O1 Co1 O3 168.34(8) 11_466 8_656 ?
O1 Co1 O3 89.81(8) . 8_656 ?
O1 Co1 O3 85.26(8) 8_656 8_656 ?
O3 Co1 O3 84.20(8) 11_466 8_656 ?
O3 Co1 O3 84.20(8) . 8_656 ?
O2 Co2 O2 87.09(8) 20_466 11_466 ?
O2 Co2 O2 92.91(8) 20_466 13_567 ?
O2 Co2 O2 87.09(8) 11_466 13_567 ?
O2 Co2 O2 87.09(8) 20_466 . ?
O2 Co2 O2 92.91(8) 11_466 . ?
O2 Co2 O2 180.0 13_567 . ?
O2 Co2 O2 92.91(8) 20_466 23_656 ?
O2 Co2 O2 180.0 11_466 23_656 ?
O2 Co2 O2 92.91(8) 13_567 23_656 ?
O2 Co2 O2 87.09(8) . 23_656 ?
O2 Co2 O2 180.0 20_466 8_656 ?
O2 Co2 O2 92.91(8) 11_466 8_656 ?
O2 Co2 O2 87.09(8) 13_567 8_656 ?
O2 Co2 O2 92.91(8) . 8_656 ?
O2 Co2 O2 87.09(8) 23_656 8_656 ?
C1 O1 Co1 137.68(18) . . ?
C1 O2 Co2 135.46(18) . . ?
C15 O3 Co1 122.3(2) . . ?
C15 O3 H3A 118.8 . . ?
Co1 O3 H3A 118.8 . . ?
C9 N1 C8 118.5(2) . . ?
O2 C1 O1 128.1(2) . . ?
O2 C1 C2 117.0(2) . . ?
O1 C1 C2 114.8(2) . . ?
C14 C2 C3 119.2(2) . . ?
C14 C2 C1 120.2(2) . . ?
C3 C2 C1 120.5(2) . . ?
C2 C3 C8 118.6(3) . . ?
C2 C3 C4 122.7(3) . . ?
C8 C3 C4 118.6(3) . . ?
C5 C4 C3 120.8(3) . . ?
C5 C4 H4A 119.6 . . ?
C3 C4 H4A 119.6 . . ?
C4 C5 C6 120.1(3) . . ?
C4 C5 H5A 120.0 . . ?
C6 C5 H5A 120.0 . . ?
C7 C6 C5 121.1(3) . . ?
C7 C6 H6A 119.4 . . ?
C5 C6 H6A 119.4 . . ?
C6 C7 C8 120.4(3) . . ?
C6 C7 H7A 119.8 . . ?
C8 C7 H7A 119.8 . . ?
N1 C8 C3 122.7(3) . . ?
N1 C8 C7 118.4(3) . . ?
C3 C8 C7 118.9(3) . . ?
N1 C9 C10 118.7(3) . . ?
N1 C9 C14 122.7(3) . . ?
C10 C9 C14 118.5(3) . . ?
C11 C10 C9 120.5(3) . . ?
C11 C10 H10A 119.7 . . ?
C9 C10 H10A 119.7 . . ?
C10 C11 C12 120.9(3) . . ?
C10 C11 H11A 119.5 . . ?
C12 C11 H11A 119.5 . . ?
C13 C12 C11 120.7(3) . . ?
C13 C12 H12A 119.6 . . ?
C11 C12 H12A 119.6 . . ?
C12 C13 C14 120.3(3) . . ?
C12 C13 H13A 119.8 . . ?
C14 C13 H13A 119.8 . . ?
C2 C14 C13 122.9(3) . . ?
C2 C14 C9 118.2(3) . . ?
C13 C14 C9 118.9(3) . . ?
O3 C15 H15A 109.5 . . ?
O3 C15 H15B 109.5 . . ?
H15A C15 H15B 109.5 . . ?
O3 C15 H15C 109.5 . . ?
H15A C15 H15C 109.5 . . ?
H15B C15 H15C 109.5 . . ?

loop_
_geom_bond_atom_site_label_1
_geom_bond_atom_site_label_2
_geom_bond_distance
_geom_bond_site_symmetry_2
_geom_bond_publ_flag
Co1 O1 2.0566(19) 11_466 ?
Co1 O1 2.057(2) . ?
Co1 O1 2.057(2) 8_656 ?
Co1 O3 2.131(2) 11_466 ?
Co1 O3 2.131(2) . ?
Co1 O3 2.131(2) 8_656 ?
Co2 O2 2.0827(19) 20_466 ?
Co2 O2 2.0827(19) 11_466 ?
Co2 O2 2.0827(19) 13_567 ?
Co2 O2 2.0827(19) . ?
Co2 O2 2.0827(19) 23_656 ?
Co2 O2 2.0827(19) 8_656 ?
O1 C1 1.251(3) . ?
O2 C1 1.244(3) . ?
O3 C15 1.419(4) . ?
O3 H3A 0.9300 . ?
N1 C9 1.343(4) . ?
N1 C8 1.350(4) . ?
C1 C2 1.514(4) . ?
C2 C14 1.399(4) . ?
C2 C3 1.399(4) . ?
C3 C8 1.428(4) . ?
C3 C4 1.429(4) . ?
C4 C5 1.357(5) . ?
C4 H4A 0.9300 . ?
C5 C6 1.427(5) . ?
C5 H5A 0.9300 . ?
C6 C7 1.348(5) . ?
C6 H6A 0.9300 . ?
C7 C8 1.431(4) . ?
C7 H7A 0.9300 . ?
C9 C10 1.423(4) . ?
C9 C14 1.439(4) . ?
C10 C11 1.363(5) . ?
C10 H10A 0.9300 . ?
C11 C12 1.414(5) . ?
C11 H11A 0.9300 . ?
C12 C13 1.359(5) . ?
C12 H12A 0.9300 . ?
C13 C14 1.429(4) . ?
C13 H13A 0.9300 . ?
C15 H15A 0.9600 . ?
C15 H15B 0.9600 . ?
C15 H15C 0.9600 . ?

loop_
_geom_hbond_atom_site_label_D
_geom_hbond_atom_site_label_H
_geom_hbond_atom_site_label_A
_geom_hbond_distance_DH
_geom_hbond_distance_HA
_geom_hbond_distance_DA
_geom_hbond_angle_DHA
_geom_hbond_site_symmetry_A
O3 H3A N1 0.93 2.19 2.770(3) 119.8 24_556
